data_1533380
loop_
_publ_author_name
'Gaudin, E.'
'Goglio, G.'
'Darriet, J.'
'Besnard, A.'

_publ_section_title
;
 Synthesis, crystal structure and magnetic properties of the manganate La2
 Ca2 Mn O6 (O2) related to the hexagonal perovskite-type structure
;
_journal_name_full 'Journal of Solid State Chemistry'
_journal_page_first 124
_journal_page_last 131
_journal_volume 175
_journal_year 2003
_chemical_formula_sum 'Ca2 La2 Mn O7'
_chemical_name_systematic 'La2 Ca2 (Mn O7)'
_space_group_IT_number 166
_symmetry_space_group_name_Hall '-R 3 2"'
_symmetry_space_group_name_H-M 'R -3 m :H'
_cell_angle_alpha 90
_cell_angle_beta 90
_cell_angle_gamma 120
_cell_formula_units_Z 3
_cell_length_a 5.61715
_cell_length_b 5.61715
_cell_length_c 17.3521
_cell_volume 474.149
_citation_journal_id_ASTM JSSCBI
_cod_data_source_file Gaudin_JSSCBI_2003_160.cif
_cod_data_source_block Ca2La2Mn1O7
_cod_original_cell_volume 474.1488
_cod_original_formula_sum 'Ca2 La2 Mn1 O7'
_cod_database_code 1533380

loop_
_symmetry_equiv_pos_as_xyz
x,y,z
-y,x-y,z
-x+y,-x,z
y,x,-z
-x,-x+y,-z
x-y,-y,-z
-x,-y,-z
y,-x+y,-z
x-y,x,-z
-y,-x,z
x,x-y,z
-x+y,y,z
x+2/3,y+1/3,z+1/3
-y+2/3,x-y+1/3,z+1/3
-x+y+2/3,-x+1/3,z+1/3
y+2/3,x+1/3,-z+1/3
-x+2/3,-x+y+1/3,-z+1/3
x-y+2/3,-y+1/3,-z+1/3
-x+2/3,-y+1/3,-z+1/3
y+2/3,-x+y+1/3,-z+1/3
x-y+2/3,x+1/3,-z+1/3
-y+2/3,-x+1/3,z+1/3
x+2/3,x-y+1/3,z+1/3
-x+y+2/3,y+1/3,z+1/3
x+1/3,y+2/3,z+2/3
-y+1/3,x-y+2/3,z+2/3
-x+y+1/3,-x+2/3,z+2/3
y+1/3,x+2/3,-z+2/3
-x+1/3,-x+y+2/3,-z+2/3
x-y+1/3,-y+2/3,-z+2/3
-x+1/3,-y+2/3,-z+2/3
y+1/3,-x+y+2/3,-z+2/3
x-y+1/3,x+2/3,-z+2/3
-y+1/3,-x+2/3,z+2/3
x+1/3,x-y+2/3,z+2/3
-x+y+1/3,y+2/3,z+2/3

loop_
_atom_site_label
_atom_site_type_symbol
_atom_site_fract_x
_atom_site_fract_y
_atom_site_fract_z
_atom_site_occupancy
_atom_site_U_iso_or_equiv
La1 La+3 0 0 0.37753 0.939 0.0
O2 O-2 0 0.129 0.5 0.167 0.0
O1 O-2 0.0138 0.5069 0.6018 1 0.0
Ca2 Ca+2 0 0 0.82735 0.939 0.0
Ca1 Ca+2 0 0 0.37753 0.061 0.0
La2 La+3 0 0 0.82735 0.061 0.0
Mn1 Mn+4 0 0 0 1 0.0
